data_4514861
loop_
_publ_author_name
'Fan, Xiaozhong'
'Zhang, Xue'
'Li, Chunyu'
'Gu, Zhenhua'

_publ_section_title
;
 Enantioselective Atropisomeric Anilides Synthesis via Cu-Catalyzed
 Intramolecular Adjacent C--N Coupling
;
_journal_issue 3
_journal_name_full 'ACS Catalysis'
_journal_page_first 2286
_journal_paper_doi 10.1021/acscatal.8b04789
_journal_volume 9
_journal_year 2019
_chemical_absolute_configuration ad
_chemical_formula_moiety 'C20 H14 Cl N O'
_chemical_formula_sum 'C20 H14 Cl N O'
_chemical_formula_weight 319.77
_space_group_crystal_system triclinic
_space_group_IT_number 1
_space_group_name_Hall 'P 1'
_space_group_name_H-M_alt 'P 1'
_symmetry_space_group_name_Hall 'P 1'
_symmetry_space_group_name_H-M 'P 1'
_atom_sites_solution_hydrogens geom
_audit_creation_method SHELXL-2014/7
_cell_angle_alpha 89.235(3)
_cell_angle_beta 77.991(2)
_cell_angle_gamma 89.031(2)
_cell_formula_units_Z 4
_cell_length_a 8.6566(5)
_cell_length_b 11.3426(5)
_cell_length_c 16.5840(9)
_cell_measurement_reflns_used 4352
_cell_measurement_temperature 173(2)
_cell_measurement_theta_max 26.35
_cell_measurement_theta_min 2.98
_cell_volume 1592.41(14)
_computing_structure_refinement 'SHELXL-2014/7 (Sheldrick, 2014)'
_diffrn_ambient_temperature 173(2)
_diffrn_measured_fraction_theta_full 0.997
_diffrn_measured_fraction_theta_max 0.996
_diffrn_measurement_device_type 'PHOTON 100 CMOS detector'
_diffrn_measurement_method 'omega scan'
_diffrn_radiation_type MoK\a
_diffrn_radiation_wavelength 0.71073
_diffrn_reflns_av_R_equivalents 0.0388
_diffrn_reflns_av_unetI/netI 0.0313
_diffrn_reflns_Laue_measured_fraction_full 0.997
_diffrn_reflns_Laue_measured_fraction_max 0.996
_diffrn_reflns_limit_h_max 10
_diffrn_reflns_limit_h_min -10
_diffrn_reflns_limit_k_max 14
_diffrn_reflns_limit_k_min -14
_diffrn_reflns_limit_l_max 20
_diffrn_reflns_limit_l_min -20
_diffrn_reflns_number 51413
_diffrn_reflns_point_group_measured_fraction_full 0.941
_diffrn_reflns_point_group_measured_fraction_max 0.934
_diffrn_reflns_theta_full 25.242
_diffrn_reflns_theta_max 26.397
_diffrn_reflns_theta_min 2.936
_diffrn_source 'fine-focus sealed tube'
_exptl_absorpt_coefficient_mu 0.243
_exptl_absorpt_correction_T_max 0.7454
_exptl_absorpt_correction_T_min 0.7073
_exptl_absorpt_correction_type multi-scan
_exptl_absorpt_process_details 'SADABS (Bruker, 2014)'
_exptl_crystal_density_diffrn 1.334
_exptl_crystal_description block
_exptl_crystal_F_000 664
_exptl_crystal_size_max 0.350
_exptl_crystal_size_mid 0.240
_exptl_crystal_size_min 0.170
_refine_diff_density_max 0.646
_refine_diff_density_min -0.354
_refine_diff_density_rms 0.043
_refine_ls_abs_structure_details
;
 Flack x determined using 4308 quotients [(I+)-(I-)]/[(I+)+(I-)]
 (Parsons, Flack and Wagner, Acta Cryst. B69 (2013) 249-259).
;
_refine_ls_abs_structure_Flack -0.016(15)
_refine_ls_extinction_method none
_refine_ls_goodness_of_fit_ref 1.022
_refine_ls_hydrogen_treatment constr
_refine_ls_matrix_type full
_refine_ls_number_parameters 898
_refine_ls_number_reflns 12184
_refine_ls_number_restraints 557
_refine_ls_restrained_S_all 1.004
_refine_ls_R_factor_all 0.0583
_refine_ls_R_factor_gt 0.0445
_refine_ls_shift/su_max 0.000
_refine_ls_shift/su_mean 0.000
_refine_ls_structure_factor_coef Fsqd
_refine_ls_weighting_details 'w=1/[\s^2^(Fo^2^)+(0.0165P)^2^+1.3430P] where P=(Fo^2^+2Fc^2^)/3'
_refine_ls_weighting_scheme calc
_refine_ls_wR_factor_gt 0.0860
_refine_ls_wR_factor_ref 0.0932
_reflns_Friedel_coverage 0.875
_reflns_Friedel_fraction_full 0.884
_reflns_Friedel_fraction_max 0.872
_reflns_number_gt 10402
_reflns_number_total 12184
_reflns_threshold_expression 'I > 2\s(I)'
_cod_data_source_file cs8b04789_si_002.cif
_cod_data_source_block 1
_cod_database_code 4514861
_shelx_shelxl_version_number 2014/7
_shelx_space_group_comment
;
The symmetry employed for this shelxl refinement is uniquely defined
by the following loop, which should always be used as a source of
symmetry information in preference to the above space-group names.
They are only intended as comments.
;
_shelx_estimated_absorpt_t_min 0.920
_shelx_estimated_absorpt_t_max 0.960

loop_
_space_group_symop_operation_xyz
'x, y, z'

loop_
_atom_site_label
_atom_site_type_symbol
_atom_site_fract_x
_atom_site_fract_y
_atom_site_fract_z
_atom_site_U_iso_or_equiv
_atom_site_adp_type
_atom_site_occupancy
_atom_site_site_symmetry_order
_atom_site_calc_flag
_atom_site_refinement_flags_posn
_atom_site_refinement_flags_adp
_atom_site_refinement_flags_occupancy
_atom_site_disorder_assembly
_atom_site_disorder_group
C1A C 0.0698(5) 0.7951(3) 0.6800(2) 0.0301(8) Uani 1 1 d . . . . .
C2A C 0.0854(5) 0.8548(3) 0.7567(2) 0.0258(8) Uani 1 1 d . . . . .
C3A C -0.0329(5) 0.8367(3) 0.8270(2) 0.0310(9) Uani 1 1 d . . . . .
H3A H -0.1149 0.7829 0.8252 0.037 Uiso 1 1 calc R U . . .
C4A C -0.0320(5) 0.8959(4) 0.8987(3) 0.0358(9) Uani 1 1 d . . . . .
H4A H -0.1132 0.8840 0.9461 0.043 Uiso 1 1 calc R U . . .
C5A C 0.0906(5) 0.9740(4) 0.9006(3) 0.0366(10) Uani 1 1 d . . . . .
H5A H 0.0911 1.0166 0.9495 0.044 Uiso 1 1 calc R U . . .
C6A C 0.2107(5) 0.9898(3) 0.8325(3) 0.0334(9) Uani 1 1 d . . . . .
H6A H 0.2940 1.0419 0.8354 0.040 Uiso 1 1 calc R U . . .
C7A C 0.2117(5) 0.9297(3) 0.7585(2) 0.0265(8) Uani 1 1 d . . . . .
C8A C 0.3365(5) 0.9423(3) 0.6848(2) 0.0280(8) Uani 1 1 d . . . . .
C9A C 0.4714(5) 1.0092(4) 0.6825(3) 0.0387(10) Uani 1 1 d . . . . .
H9A H 0.4849 1.0471 0.7313 0.046 Uiso 1 1 calc R U . . .
C10A C 0.5855(6) 1.0218(4) 0.6116(3) 0.0471(12) Uani 1 1 d . . . . .
H10A H 0.6752 1.0688 0.6117 0.057 Uiso 1 1 calc R U . . .
C11A C 0.5691(6) 0.9657(4) 0.5398(3) 0.0470(12) Uani 1 1 d . . . . .
H11A H 0.6477 0.9744 0.4908 0.056 Uiso 1 1 calc R U . . .
C12A C 0.4384(5) 0.8971(4) 0.5396(3) 0.0393(10) Uani 1 1 d . . . . .
H12A H 0.4277 0.8580 0.4908 0.047 Uiso 1 1 calc R U . . .
C13A C 0.3220(5) 0.8854(3) 0.6118(2) 0.0289(8) Uani 1 1 d . . . . .
C14A C 0.1342(5) 0.6583(4) 0.3911(3) 0.0390(10) Uani 1 1 d . . . . .
C15A C 0.1923(5) 0.5907(4) 0.4478(2) 0.0333(9) Uani 1 1 d . . . . .
H15A H 0.2194 0.5100 0.4372 0.040 Uiso 1 1 calc R U . . .
C16A C 0.2114(5) 0.6427(4) 0.5222(2) 0.0332(9) Uani 1 1 d . . . . .
C17A C 0.1705(5) 0.7606(4) 0.5339(3) 0.0330(9) Uani 1 1 d . . . . .
C18A C 0.1156(5) 0.8277(4) 0.4753(3) 0.0401(10) Uani 1 1 d . . . . .
H18A H 0.0901 0.9088 0.4848 0.048 Uiso 1 1 calc R U . . .
C19A C 0.0978(6) 0.7750(4) 0.4018(3) 0.0432(11) Uani 1 1 d . . . . .
H19A H 0.0612 0.8198 0.3605 0.052 Uiso 1 1 calc R U . . .
C20A C 0.2739(6) 0.5725(4) 0.5850(3) 0.0414(10) Uani 1 1 d . . . . .
H20A H 0.3743 0.6054 0.5917 0.062 Uiso 1 1 calc R U . . .
H20B H 0.2907 0.4905 0.5669 0.062 Uiso 1 1 calc R U . . .
H20C H 0.1978 0.5752 0.6377 0.062 Uiso 1 1 calc R U . . .
C1B C 0.4393(5) 0.8559(3) -0.0043(2) 0.0284(8) Uani 1 1 d . . . . .
C2B C 0.4280(5) 0.7859(3) -0.0769(2) 0.0292(8) Uani 1 1 d . . . . .
C3B C 0.5509(5) 0.7969(4) -0.1462(3) 0.0407(10) Uani 1 1 d . . . . .
H3B H 0.6349 0.8493 -0.1454 0.049 Uiso 1 1 calc R U . . .
C4B C 0.5497(6) 0.7315(5) -0.2157(3) 0.0480(12) Uani 1 1 d . . . . .
H4B H 0.6323 0.7391 -0.2631 0.058 Uiso 1 1 calc R U . . .
C5B C 0.4270(6) 0.6546(4) -0.2156(3) 0.0502(13) Uani 1 1 d . . . . .
H5B H 0.4275 0.6078 -0.2627 0.060 Uiso 1 1 calc R U . . .
C6B C 0.3042(6) 0.6451(4) -0.1480(3) 0.0443(12) Uani 1 1 d . . . . .
H6B H 0.2207 0.5925 -0.1496 0.053 Uiso 1 1 calc R U . . .
C7B C 0.3001(5) 0.7120(3) -0.0767(2) 0.0321(9) Uani 1 1 d . . . . .
C8B C 0.1714(5) 0.7093(3) -0.0040(2) 0.0312(9) Uani 1 1 d . . . . .
C9B C 0.0373(6) 0.6384(4) 0.0007(3) 0.0422(11) Uani 1 1 d . . . . .
H9B H 0.0299 0.5894 -0.0443 0.051 Uiso 1 1 calc R U . . .
C10B C -0.0825(6) 0.6394(4) 0.0693(3) 0.0542(14) Uani 1 1 d . . . . .
H10B H -0.1712 0.5904 0.0714 0.065 Uiso 1 1 calc R U . . .
C11B C -0.0757(6) 0.7108(5) 0.1358(3) 0.0492(12) Uani 1 1 d . . . . .
H11B H -0.1592 0.7108 0.1831 0.059 Uiso 1 1 calc R U . . .
C12B C 0.0540(5) 0.7824(4) 0.1327(3) 0.0386(10) Uani 1 1 d . . . . .
H12B H 0.0592 0.8320 0.1777 0.046 Uiso 1 1 calc R U . . .
C13B C 0.1762(5) 0.7812(3) 0.0634(2) 0.0279(8) Uani 1 1 d . . . . .
C1C C 0.9522(5) 0.2836(3) 0.0135(3) 0.0338(9) Uani 1 1 d . . . . .
C2C C 0.9358(5) 0.3457(3) -0.0625(3) 0.0332(9) Uani 1 1 d . . . . .
C3C C 1.0628(6) 0.3383(4) -0.1304(3) 0.0413(10) Uani 1 1 d . . . . .
H3C H 1.1515 0.2894 -0.1271 0.050 Uiso 1 1 calc R U . . .
C4C C 1.0605(6) 0.4015(4) -0.2021(3) 0.0490(13) Uani 1 1 d . . . . .
H4C H 1.1466 0.3961 -0.2480 0.059 Uiso 1 1 calc R U . . .
C5C C 0.9304(7) 0.4731(4) -0.2060(3) 0.0523(14) Uani 1 1 d . . . . .
H5C H 0.9297 0.5191 -0.2542 0.063 Uiso 1 1 calc R U . . .
C6C C 0.8024(7) 0.4783(4) -0.1409(3) 0.0479(13) Uani 1 1 d . . . . .
H6C H 0.7134 0.5259 -0.1456 0.057 Uiso 1 1 calc R U . . .
C7C C 0.8014(5) 0.4138(3) -0.0670(3) 0.0357(10) Uani 1 1 d . . . . .
C8C C 0.6680(5) 0.4151(3) 0.0038(3) 0.0364(10) Uani 1 1 d . . . . .
C9C C 0.5236(6) 0.4714(4) 0.0020(3) 0.0497(12) Uani 1 1 d . . . . .
H9C H 0.5103 0.5111 -0.0469 0.060 Uiso 1 1 calc R U . . .
C10C C 0.4012(7) 0.4707(5) 0.0692(4) 0.0637(16) Uani 1 1 d . . . . .
H10C H 0.3045 0.5096 0.0663 0.076 Uiso 1 1 calc R U . . .
C11C C 0.4178(7) 0.4126(5) 0.1424(4) 0.0604(14) Uani 1 1 d . . . . .
H11C H 0.3328 0.4124 0.1890 0.073 Uiso 1 1 calc R U . . .
C12C C 0.5585(6) 0.3560(4) 0.1460(3) 0.0464(11) Uani 1 1 d . . . . .
H12C H 0.5707 0.3168 0.1953 0.056 Uiso 1 1 calc R U . . .
C13C C 0.6839(5) 0.3560(3) 0.0769(3) 0.0347(9) Uani 1 1 d . . . . .
C14C C 0.8919(5) 0.1481(4) 0.3039(2) 0.0345(9) Uani 1 1 d . . . . .
C15C C 0.8396(5) 0.0774(4) 0.2482(2) 0.0312(9) Uani 1 1 d . . . . .
H15C H 0.8202 -0.0037 0.2606 0.037 Uiso 1 1 calc R U . . .
C16C C 0.8151(5) 0.1247(3) 0.1736(2) 0.0311(8) Uani 1 1 d . . . . .
C17C C 0.8476(5) 0.2440(4) 0.1579(2) 0.0320(9) Uani 1 1 d . . . . .
C18C C 0.8998(6) 0.3140(4) 0.2144(3) 0.0401(10) Uani 1 1 d . . . . .
H18C H 0.9203 0.3949 0.2021 0.048 Uiso 1 1 calc R U . . .
C19C C 0.9226(5) 0.2663(4) 0.2893(3) 0.0410(10) Uani 1 1 d . . . . .
H19C H 0.9579 0.3135 0.3286 0.049 Uiso 1 1 calc R U . . .
C20C C 0.7588(6) 0.0496(4) 0.1116(3) 0.0418(11) Uani 1 1 d . . . . .
H20G H 0.8330 0.0553 0.0584 0.063 Uiso 1 1 calc R U . . .
H20H H 0.6540 0.0773 0.1054 0.063 Uiso 1 1 calc R U . . .
H20I H 0.7528 -0.0326 0.1307 0.063 Uiso 1 1 calc R U . . .
C1D C 0.5946(5) 0.3596(3) 0.6823(2) 0.0282(8) Uani 1 1 d . . . . .
C2D C 0.6199(5) 0.2803(3) 0.7497(2) 0.0302(9) Uani 1 1 d . . . . .
C3D C 0.4999(6) 0.2752(4) 0.8204(3) 0.0399(10) Uani 1 1 d . . . . .
H3D H 0.4063 0.3215 0.8238 0.048 Uiso 1 1 calc R U . . .
C4D C 0.5181(7) 0.2020(4) 0.8856(3) 0.0508(13) Uani 1 1 d . . . . .
H4D H 0.4377 0.1984 0.9342 0.061 Uiso 1 1 calc R U . . .
C5D C 0.6555(7) 0.1339(4) 0.8792(3) 0.0546(14) Uani 1 1 d . . . . .
H5D H 0.6669 0.0822 0.9232 0.066 Uiso 1 1 calc R U . . .
C6D C 0.7737(6) 0.1404(4) 0.8109(3) 0.0472(12) Uani 1 1 d . . . . .
H6D H 0.8669 0.0941 0.8086 0.057 Uiso 1 1 calc R U . . .
C7D C 0.7607(5) 0.2148(3) 0.7432(3) 0.0331(9) Uani 1 1 d . . . . .
C8D C 0.8855(5) 0.2278(3) 0.6704(3) 0.0317(9) Uani 1 1 d . . . . .
C9D C 1.0296(6) 0.1642(4) 0.6580(3) 0.0480(12) Uani 1 1 d . . . . .
H9D H 1.0464 0.1079 0.6984 0.058 Uiso 1 1 calc R U . . .
C10D C 1.1467(6) 0.1816(4) 0.5889(4) 0.0529(13) Uani 1 1 d . . . . .
H10D H 1.2427 0.1374 0.5819 0.063 Uiso 1 1 calc R U . . .
C11D C 1.1248(6) 0.2628(4) 0.5301(3) 0.0466(11) Uani 1 1 d . . . . .
H11D H 1.2062 0.2750 0.4828 0.056 Uiso 1 1 calc R U . . .
C12D C 0.9857(5) 0.3265(4) 0.5392(3) 0.0365(9) Uani 1 1 d . . . . .
H12D H 0.9712 0.3822 0.4980 0.044 Uiso 1 1 calc R U . . .
C13D C 0.8658(5) 0.3095(3) 0.6090(2) 0.0281(8) Uani 1 1 d . . . . .
C14D C 0.6901(5) 0.6343(4) 0.4410(2) 0.0384(10) Uani 1 1 d . . . . .
C15D C 0.6410(5) 0.5224(4) 0.4286(2) 0.0375(10) Uani 1 1 d . . . . .
H15D H 0.6026 0.5055 0.3805 0.045 Uiso 1 1 calc R U . . .
C16D C 0.6479(5) 0.4336(4) 0.4874(2) 0.0328(9) Uani 1 1 d . . . . .
C17D C 0.7064(4) 0.4634(3) 0.5562(2) 0.0267(8) Uani 1 1 d . . . . .
C18D C 0.7552(5) 0.5766(3) 0.5681(2) 0.0295(8) Uani 1 1 d . . . . .
H18D H 0.7949 0.5943 0.6158 0.035 Uiso 1 1 calc R U . . .
C19D C 0.7455(5) 0.6641(4) 0.5095(2) 0.0346(9) Uani 1 1 d . . . . .
H19D H 0.7765 0.7426 0.5169 0.042 Uiso 1 1 calc R U . . .
C20D C 0.5919(6) 0.3113(4) 0.4774(3) 0.0462(11) Uani 1 1 d . . . . .
H20J H 0.6770 0.2543 0.4804 0.069 Uiso 1 1 calc R U . . .
H20K H 0.5618 0.3052 0.4239 0.069 Uiso 1 1 calc R U . . .
H20L H 0.5003 0.2943 0.5216 0.069 Uiso 1 1 calc R U . . .
Cl1A Cl 0.10154(17) 0.58828(13) 0.30244(8) 0.0593(4) Uani 1 1 d . . . . .
Cl1C Cl 0.92839(15) 0.08439(12) 0.39482(7) 0.0488(3) Uani 1 1 d . . . . .
Cl1D Cl 0.68292(17) 0.74299(13) 0.36521(8) 0.0591(4) Uani 1 1 d . . . . .
N1A N 0.1873(4) 0.8155(3) 0.61105(19) 0.0287(7) Uani 1 1 d . . . . .
N1B N 0.3097(4) 0.8534(3) 0.06082(19) 0.0272(7) Uani 1 1 d . . . . .
N1C N 0.8269(4) 0.2972(3) 0.0806(2) 0.0324(8) Uani 1 1 d . . . . .
N1D N 0.7222(4) 0.3743(3) 0.61758(19) 0.0265(7) Uani 1 1 d . . . . .
O1A O -0.0425(3) 0.7316(3) 0.67583(18) 0.0391(7) Uani 1 1 d . . . . .
O1B O 0.5555(4) 0.9136(3) 0.00070(17) 0.0403(7) Uani 1 1 d . . . . .
O1C O 1.0697(4) 0.2250(3) 0.02056(18) 0.0428(7) Uani 1 1 d . . . . .
O1D O 0.4689(3) 0.4118(3) 0.68223(18) 0.0392(7) Uani 1 1 d . . . . .
C14B C 0.336(4) 1.085(2) 0.2502(15) 0.037(4) Uani 0.28(3) 1 d D U P A 1
C15B C 0.391(4) 0.971(2) 0.2584(15) 0.036(4) Uani 0.28(3) 1 d D U P A 1
H15B H 0.4356 0.9510 0.3045 0.044 Uiso 0.28(3) 1 calc R U P A 1
C16B C 0.381(6) 0.885(3) 0.2000(19) 0.036(4) Uani 0.28(3) 1 d D U P A 1
C17B C 0.3218(5) 0.9228(4) 0.1314(2) 0.0292(8) Uani 0.28(3) 1 d D U P A 1
C18B C 0.269(7) 1.038(2) 0.124(2) 0.034(4) Uani 0.28(3) 1 d D U P A 1
H18B H 0.2290 1.0608 0.0770 0.041 Uiso 0.28(3) 1 calc R U P A 1
C19B C 0.276(4) 1.120(2) 0.1856(15) 0.035(4) Uani 0.28(3) 1 d D U P A 1
H19B H 0.2384 1.1984 0.1817 0.043 Uiso 0.28(3) 1 calc R U P A 1
Cl1B Cl 0.355(3) 1.181(2) 0.3291(9) 0.082(4) Uani 0.28(3) 1 d D U P A 1
C20B C 0.429(5) 0.756(3) 0.199(2) 0.046(6) Uani 0.28(3) 1 d D U P A 1
H20D H 0.4345 0.7296 0.2550 0.068 Uiso 0.28(3) 1 calc R U P A 1
H20E H 0.5327 0.7447 0.1625 0.068 Uiso 0.28(3) 1 calc R U P A 1
H20F H 0.3507 0.7089 0.1791 0.068 Uiso 0.28(3) 1 calc R U P A 1
C14Y C 0.3599(13) 1.0486(11) 0.2651(6) 0.039(2) Uani 0.72(3) 1 d D U P A 2
C15Y C 0.4123(13) 0.9328(10) 0.2587(6) 0.0364(19) Uani 0.72(3) 1 d D U P A 2
H15Y H 0.4592 0.8976 0.3003 0.044 Uiso 0.72(3) 1 calc R U P A 2
C16Y C 0.395(2) 0.8679(9) 0.1898(7) 0.032(2) Uani 0.72(3) 1 d D U P A 2
C17Y C 0.3218(5) 0.9228(4) 0.1314(2) 0.0292(8) Uani 0.72(3) 1 d D U P A 2
C18Y C 0.268(3) 1.0376(9) 0.1400(9) 0.037(2) Uani 0.72(3) 1 d D U P A 2
H18Y H 0.2176 1.0730 0.1000 0.044 Uiso 0.72(3) 1 calc R U P A 2
C19Y C 0.2893(15) 1.1014(9) 0.2080(8) 0.041(2) Uani 0.72(3) 1 d D U P A 2
H19Y H 0.2546 1.1813 0.2143 0.049 Uiso 0.72(3) 1 calc R U P A 2
Cl1Y Cl 0.3892(6) 1.1322(9) 0.3484(5) 0.0747(17) Uani 0.72(3) 1 d D U P A 2
C20Y C 0.4646(19) 0.7442(10) 0.1792(10) 0.045(3) Uani 0.72(3) 1 d D U P A 2
H20M H 0.5109 0.7232 0.2266 0.067 Uiso 0.72(3) 1 calc R U P A 2
H20N H 0.5466 0.7408 0.1286 0.067 Uiso 0.72(3) 1 calc R U P A 2
H20O H 0.3810 0.6885 0.1754 0.067 Uiso 0.72(3) 1 calc R U P A 2

loop_
_atom_site_aniso_label
_atom_site_aniso_U_11
_atom_site_aniso_U_22
_atom_site_aniso_U_33
_atom_site_aniso_U_23
_atom_site_aniso_U_13
_atom_site_aniso_U_12
C1A 0.027(2) 0.0243(18) 0.039(2) -0.0020(16) -0.0068(17) -0.0014(16)
C2A 0.024(2) 0.0198(17) 0.035(2) -0.0012(14) -0.0095(16) 0.0020(14)
C3A 0.027(2) 0.029(2) 0.037(2) -0.0007(16) -0.0059(17) 0.0038(16)
C4A 0.035(2) 0.038(2) 0.034(2) 0.0034(17) -0.0064(18) 0.0098(19)
C5A 0.043(3) 0.036(2) 0.034(2) -0.0051(17) -0.0150(19) 0.0087(19)
C6A 0.036(2) 0.027(2) 0.042(2) -0.0006(17) -0.0199(19) -0.0002(17)
C7A 0.027(2) 0.0213(18) 0.034(2) 0.0002(15) -0.0130(17) 0.0058(15)
C8A 0.026(2) 0.0191(18) 0.040(2) 0.0001(15) -0.0094(17) -0.0006(15)
C9A 0.040(3) 0.032(2) 0.045(2) -0.0035(18) -0.011(2) -0.0100(19)
C10A 0.038(3) 0.042(3) 0.060(3) -0.004(2) -0.005(2) -0.021(2)
C11A 0.037(3) 0.044(3) 0.054(3) 0.000(2) 0.005(2) -0.012(2)
C12A 0.035(3) 0.038(2) 0.042(2) -0.0051(19) -0.0019(19) -0.0094(19)
C13A 0.025(2) 0.0224(18) 0.040(2) -0.0019(16) -0.0065(17) -0.0036(15)
C14A 0.035(3) 0.049(3) 0.032(2) -0.0022(18) -0.0037(18) -0.001(2)
C15A 0.030(2) 0.033(2) 0.035(2) -0.0019(17) -0.0020(18) -0.0001(17)
C16A 0.028(2) 0.035(2) 0.035(2) 0.0030(17) -0.0028(17) -0.0028(17)
C17A 0.028(2) 0.031(2) 0.037(2) -0.0059(17) -0.0006(17) -0.0061(17)
C18A 0.042(3) 0.040(2) 0.041(2) 0.0016(19) -0.013(2) -0.003(2)
C19A 0.047(3) 0.048(3) 0.036(2) 0.0104(19) -0.013(2) 0.002(2)
C20A 0.044(3) 0.038(2) 0.043(2) -0.0045(19) -0.010(2) 0.007(2)
C1B 0.027(2) 0.030(2) 0.0288(19) -0.0016(15) -0.0078(16) -0.0013(17)
C2B 0.032(2) 0.029(2) 0.0304(19) -0.0030(15) -0.0162(17) 0.0071(17)
C3B 0.033(3) 0.049(3) 0.041(2) -0.010(2) -0.0107(19) 0.010(2)
C4B 0.044(3) 0.061(3) 0.040(2) -0.017(2) -0.014(2) 0.023(2)
C5B 0.061(4) 0.052(3) 0.044(3) -0.022(2) -0.026(2) 0.027(3)
C6B 0.054(3) 0.032(2) 0.057(3) -0.012(2) -0.035(3) 0.010(2)
C7B 0.041(3) 0.0241(19) 0.038(2) -0.0032(16) -0.0225(19) 0.0077(17)
C8B 0.035(2) 0.0225(18) 0.043(2) 0.0045(16) -0.0229(19) -0.0027(16)
C9B 0.047(3) 0.035(2) 0.053(3) 0.0039(19) -0.029(2) -0.012(2)
C10B 0.053(3) 0.048(3) 0.070(3) 0.013(2) -0.030(3) -0.026(2)
C11B 0.033(3) 0.063(3) 0.053(3) 0.013(2) -0.011(2) -0.019(2)
C12B 0.035(3) 0.046(3) 0.037(2) 0.0039(19) -0.0145(19) -0.012(2)
C13B 0.029(2) 0.0245(18) 0.035(2) 0.0070(15) -0.0164(17) -0.0050(16)
C1C 0.035(2) 0.026(2) 0.042(2) 0.0043(17) -0.0129(19) -0.0075(18)
C2C 0.037(2) 0.0256(19) 0.041(2) 0.0038(16) -0.0172(19) -0.0099(17)
C3C 0.043(3) 0.037(2) 0.046(3) 0.0055(19) -0.013(2) -0.014(2)
C4C 0.056(3) 0.052(3) 0.043(3) 0.008(2) -0.017(2) -0.028(3)
C5C 0.071(4) 0.049(3) 0.046(3) 0.016(2) -0.032(3) -0.031(3)
C6C 0.064(3) 0.031(2) 0.060(3) 0.008(2) -0.039(3) -0.013(2)
C7C 0.048(3) 0.0217(19) 0.043(2) 0.0003(16) -0.024(2) -0.0112(18)
C8C 0.044(3) 0.0202(19) 0.053(3) -0.0038(17) -0.026(2) -0.0007(17)
C9C 0.056(3) 0.034(2) 0.066(3) -0.002(2) -0.027(3) 0.013(2)
C10C 0.060(4) 0.046(3) 0.089(4) -0.004(3) -0.028(3) 0.026(3)
C11C 0.049(3) 0.051(3) 0.077(4) -0.009(3) -0.005(3) 0.018(3)
C12C 0.046(3) 0.035(2) 0.057(3) 0.002(2) -0.009(2) 0.009(2)
C13C 0.036(2) 0.0215(19) 0.050(2) -0.0012(17) -0.016(2) 0.0025(17)
C14C 0.029(2) 0.040(2) 0.034(2) 0.0073(18) -0.0059(18) -0.0006(18)
C15C 0.025(2) 0.028(2) 0.038(2) 0.0021(16) -0.0021(17) -0.0001(16)
C16C 0.026(2) 0.0282(19) 0.038(2) -0.0018(16) -0.0034(17) -0.0001(16)
C17C 0.031(2) 0.030(2) 0.035(2) 0.0035(16) -0.0060(17) 0.0018(17)
C18C 0.046(3) 0.028(2) 0.047(3) 0.0018(18) -0.012(2) -0.0037(19)
C19C 0.047(3) 0.038(2) 0.040(2) -0.0050(18) -0.012(2) -0.004(2)
C20C 0.044(3) 0.039(2) 0.043(3) -0.0017(19) -0.010(2) -0.011(2)
C1D 0.028(2) 0.0240(19) 0.034(2) -0.0027(15) -0.0089(17) -0.0018(16)
C2D 0.035(2) 0.0253(19) 0.033(2) 0.0004(15) -0.0126(17) -0.0116(17)
C3D 0.043(3) 0.039(2) 0.040(2) 0.0014(18) -0.014(2) -0.016(2)
C4D 0.066(4) 0.054(3) 0.034(2) 0.009(2) -0.014(2) -0.033(3)
C5D 0.073(4) 0.047(3) 0.054(3) 0.020(2) -0.035(3) -0.024(3)
C6D 0.060(3) 0.035(2) 0.054(3) 0.013(2) -0.029(3) -0.012(2)
C7D 0.039(2) 0.0204(18) 0.047(2) 0.0042(16) -0.024(2) -0.0058(17)
C8D 0.031(2) 0.0212(18) 0.047(2) 0.0005(16) -0.0175(19) -0.0011(16)
C9D 0.045(3) 0.028(2) 0.077(3) 0.005(2) -0.028(3) 0.008(2)
C10D 0.031(3) 0.040(3) 0.087(4) -0.005(3) -0.012(3) 0.012(2)
C11D 0.030(3) 0.046(3) 0.063(3) -0.011(2) -0.009(2) 0.009(2)
C12D 0.029(2) 0.037(2) 0.045(2) -0.0045(18) -0.0092(19) 0.0036(18)
C13D 0.026(2) 0.0227(18) 0.039(2) -0.0060(15) -0.0149(17) 0.0017(15)
C14D 0.034(3) 0.049(3) 0.030(2) 0.0080(18) -0.0037(18) 0.012(2)
C15D 0.036(2) 0.050(3) 0.028(2) -0.0067(18) -0.0105(18) 0.011(2)
C16D 0.027(2) 0.037(2) 0.036(2) -0.0078(17) -0.0111(17) 0.0028(17)
C17D 0.024(2) 0.0290(19) 0.0287(19) 0.0000(15) -0.0081(15) 0.0039(15)
C18D 0.031(2) 0.031(2) 0.028(2) -0.0011(15) -0.0081(16) 0.0014(17)
C19D 0.037(2) 0.031(2) 0.036(2) 0.0002(17) -0.0059(18) 0.0020(18)
C20D 0.044(3) 0.043(3) 0.056(3) -0.014(2) -0.022(2) -0.001(2)
Cl1A 0.0693(9) 0.0733(9) 0.0381(6) -0.0133(6) -0.0174(6) 0.0026(7)
Cl1C 0.0505(7) 0.0580(7) 0.0397(6) 0.0113(5) -0.0143(5) -0.0011(6)
Cl1D 0.0732(9) 0.0634(8) 0.0385(6) 0.0167(5) -0.0092(6) 0.0166(7)
N1A 0.0266(18) 0.0268(16) 0.0323(17) -0.0055(13) -0.0042(14) -0.0052(14)
N1B 0.0273(18) 0.0270(16) 0.0299(16) -0.0030(13) -0.0114(14) -0.0039(14)
N1C 0.032(2) 0.0283(17) 0.0380(19) 0.0043(14) -0.0099(15) 0.0028(14)
N1D 0.0226(17) 0.0253(16) 0.0328(17) 0.0001(13) -0.0091(13) 0.0033(13)
O1A 0.0298(17) 0.0407(16) 0.0453(17) -0.0093(13) -0.0026(13) -0.0115(13)
O1B 0.0339(17) 0.0493(18) 0.0378(16) -0.0068(13) -0.0062(13) -0.0165(14)
O1C 0.0342(18) 0.0468(18) 0.0466(18) 0.0098(14) -0.0079(14) 0.0044(14)
O1D 0.0297(17) 0.0422(17) 0.0440(17) 0.0037(13) -0.0045(13) 0.0066(13)
C14B 0.039(7) 0.043(8) 0.029(7) -0.018(7) -0.005(6) 0.000(7)
C15B 0.033(7) 0.053(8) 0.027(6) -0.010(7) -0.011(6) -0.006(7)
C16B 0.032(7) 0.042(7) 0.033(7) -0.005(7) -0.007(7) 0.001(7)
C17B 0.024(2) 0.035(2) 0.0293(18) -0.0056(15) -0.0065(15) -0.0067(16)
C18B 0.031(7) 0.040(7) 0.029(7) -0.015(6) -0.001(7) -0.006(7)
C19B 0.035(7) 0.044(8) 0.028(7) -0.011(7) -0.007(7) -0.002(6)
Cl1B 0.085(7) 0.103(9) 0.054(5) -0.046(5) -0.004(4) -0.025(6)
C20B 0.037(13) 0.067(12) 0.034(11) -0.006(9) -0.011(10) 0.010(9)
C14Y 0.035(4) 0.049(5) 0.033(4) -0.018(4) -0.007(3) -0.005(4)
C15Y 0.030(4) 0.049(4) 0.031(3) -0.007(3) -0.008(3) -0.004(4)
C16Y 0.025(5) 0.042(4) 0.029(4) -0.010(3) -0.005(4) -0.007(4)
C17Y 0.024(2) 0.035(2) 0.0293(18) -0.0056(15) -0.0065(15) -0.0067(16)
C18Y 0.030(4) 0.037(4) 0.042(6) -0.008(3) -0.005(5) -0.002(3)
C19Y 0.039(4) 0.039(4) 0.044(5) -0.013(4) -0.003(4) 0.001(3)
Cl1Y 0.0645(19) 0.099(4) 0.061(2) -0.053(2) -0.0104(14) -0.007(2)
C20Y 0.044(7) 0.044(4) 0.047(7) 0.005(4) -0.013(5) 0.009(4)

loop_
_atom_type_symbol
_atom_type_description
_atom_type_scat_dispersion_real
_atom_type_scat_dispersion_imag
_atom_type_scat_source
C C 0.0033 0.0016 'International Tables Vol C Tables 4.2.6.8 and 6.1.1.4'
H H 0.0000 0.0000 'International Tables Vol C Tables 4.2.6.8 and 6.1.1.4'
N N 0.0061 0.0033 'International Tables Vol C Tables 4.2.6.8 and 6.1.1.4'
O O 0.0106 0.0060 'International Tables Vol C Tables 4.2.6.8 and 6.1.1.4'
Cl Cl 0.1484 0.1585 'International Tables Vol C Tables 4.2.6.8 and 6.1.1.4'

loop_
_geom_angle_atom_site_label_1
_geom_angle_atom_site_label_2
_geom_angle_atom_site_label_3
_geom_angle
O1A C1A N1A 120.5(4)
O1A C1A C2A 122.9(4)
N1A C1A C2A 116.6(3)
C3A C2A C7A 120.9(4)
C3A C2A C1A 117.7(3)
C7A C2A C1A 121.3(3)
C4A C3A C2A 120.8(4)
C4A C3A H3A 119.6
C2A C3A H3A 119.6
C3A C4A C5A 118.9(4)
C3A C4A H4A 120.5
C5A C4A H4A 120.5
C6A C5A C4A 120.8(4)
C6A C5A H5A 119.6
C4A C5A H5A 119.6
C5A C6A C7A 121.0(4)
C5A C6A H6A 119.5
C7A C6A H6A 119.5
C2A C7A C6A 117.5(4)
C2A C7A C8A 119.3(3)
C6A C7A C8A 123.3(4)
C9A C8A C13A 117.5(4)
C9A C8A C7A 123.2(4)
C13A C8A C7A 119.3(3)
C10A C9A C8A 121.9(4)
C10A C9A H9A 119.0
C8A C9A H9A 119.0
C9A C10A C11A 119.9(4)
C9A C10A H10A 120.0
C11A C10A H10A 120.0
C12A C11A C10A 120.1(4)
C12A C11A H11A 120.0
C10A C11A H11A 120.0
C11A C12A C13A 119.7(4)
C11A C12A H12A 120.1
C13A C12A H12A 120.1
C12A C13A C8A 120.8(4)
C12A C13A N1A 119.5(3)
C8A C13A N1A 119.7(3)
C19A C14A C15A 123.0(4)
C19A C14A Cl1A 119.2(3)
C15A C14A Cl1A 117.7(3)
C14A C15A C16A 119.2(4)
C14A C15A H15A 120.4
C16A C15A H15A 120.4
C17A C16A C15A 117.7(4)
C17A C16A C20A 121.6(4)
C15A C16A C20A 120.8(4)
C18A C17A C16A 122.2(4)
C18A C17A N1A 119.3(4)
C16A C17A N1A 118.5(4)
C17A C18A C19A 119.5(4)
C17A C18A H18A 120.3
C19A C18A H18A 120.3
C14A C19A C18A 118.4(4)
C14A C19A H19A 120.8
C18A C19A H19A 120.8
C16A C20A H20A 109.5
C16A C20A H20B 109.5
H20A C20A H20B 109.5
C16A C20A H20C 109.5
H20A C20A H20C 109.5
H20B C20A H20C 109.5
O1B C1B N1B 120.1(3)
O1B C1B C2B 123.5(4)
N1B C1B C2B 116.3(3)
C3B C2B C7B 121.5(4)
C3B C2B C1B 117.0(4)
C7B C2B C1B 121.5(4)
C4B C3B C2B 120.0(4)
C4B C3B H3B 120.0
C2B C3B H3B 120.0
C3B C4B C5B 119.4(5)
C3B C4B H4B 120.3
C5B C4B H4B 120.3
C6B C5B C4B 120.9(4)
C6B C5B H5B 119.6
C4B C5B H5B 119.6
C5B C6B C7B 121.3(4)
C5B C6B H6B 119.4
C7B C6B H6B 119.4
C2B C7B C6B 116.9(4)
C2B C7B C8B 118.9(3)
C6B C7B C8B 124.2(4)
C13B C8B C9B 117.5(4)
C13B C8B C7B 120.0(3)
C9B C8B C7B 122.4(4)
C10B C9B C8B 120.9(4)
C10B C9B H9B 119.5
C8B C9B H9B 119.5
C9B C10B C11B 120.9(4)
C9B C10B H10B 119.6
C11B C10B H10B 119.6
C12B C11B C10B 119.6(5)
C12B C11B H11B 120.2
C10B C11B H11B 120.2
C11B C12B C13B 119.8(4)
C11B C12B H12B 120.1
C13B C12B H12B 120.1
C12B C13B C8B 121.3(4)
C12B C13B N1B 119.6(3)
C8B C13B N1B 119.0(4)
O1C C1C N1C 120.2(4)
O1C C1C C2C 123.8(4)
N1C C1C C2C 116.0(4)
C7C C2C C3C 120.6(4)
C7C C2C C1C 121.7(4)
C3C C2C C1C 117.6(4)
C4C C3C C2C 120.8(5)
C4C C3C H3C 119.6
C2C C3C H3C 119.6
C3C C4C C5C 119.0(5)
C3C C4C H4C 120.5
C5C C4C H4C 120.5
C6C C5C C4C 120.9(4)
C6C C5C H5C 119.5
C4C C5C H5C 119.5
C5C C6C C7C 121.2(5)
C5C C6C H6C 119.4
C7C C6C H6C 119.4
C2C C7C C6C 117.4(4)
C2C C7C C8C 119.1(4)
C6C C7C C8C 123.5(4)
C9C C8C C13C 118.0(4)
C9C C8C C7C 123.0(4)
C13C C8C C7C 119.0(4)
C10C C9C C8C 121.5(5)
C10C C9C H9C 119.2
C8C C9C H9C 119.2
C9C C10C C11C 120.4(5)
C9C C10C H10C 119.8
C11C C10C H10C 119.8
C12C C11C C10C 119.4(5)
C12C C11C H11C 120.3
C10C C11C H11C 120.3
C11C C12C C13C 120.2(5)
C11C C12C H12C 119.9
C13C C12C H12C 119.9
C12C C13C C8C 120.4(4)
C12C C13C N1C 120.0(4)
C8C C13C N1C 119.6(4)
C19C C14C C15C 122.7(4)
C19C C14C Cl1C 118.4(3)
C15C C14C Cl1C 118.9(3)
C14C C15C C16C 120.2(4)
C14C C15C H15C 119.9
C16C C15C H15C 119.9
C15C C16C C17C 117.5(4)
C15C C16C C20C 121.4(4)
C17C C16C C20C 121.1(4)
C18C C17C C16C 121.7(4)
C18C C17C N1C 118.5(4)
C16C C17C N1C 119.8(4)
C17C C18C C19C 120.5(4)
C17C C18C H18C 119.7
C19C C18C H18C 119.7
C14C C19C C18C 117.4(4)
C14C C19C H19C 121.3
C18C C19C H19C 121.3
C16C C20C H20G 109.5
C16C C20C H20H 109.5
H20G C20C H20H 109.5
C16C C20C H20I 109.5
H20G C20C H20I 109.5
H20H C20C H20I 109.5
O1D C1D N1D 120.3(3)
O1D C1D C2D 123.4(4)
N1D C1D C2D 116.3(3)
C3D C2D C7D 121.7(4)
C3D C2D C1D 117.4(4)
C7D C2D C1D 120.9(4)
C4D C3D C2D 119.6(5)
C4D C3D H3D 120.2
C2D C3D H3D 120.2
C3D C4D C5D 119.4(5)
C3D C4D H4D 120.3
C5D C4D H4D 120.3
C6D C5D C4D 121.1(4)
C6D C5D H5D 119.5
C4D C5D H5D 119.5
C5D C6D C7D 121.4(5)
C5D C6D H6D 119.3
C7D C6D H6D 119.3
C2D C7D C6D 116.8(4)
C2D C7D C8D 119.7(3)
C6D C7D C8D 123.5(4)
C13D C8D C9D 117.1(4)
C13D C8D C7D 119.3(4)
C9D C8D C7D 123.5(4)
C10D C9D C8D 121.6(4)
C10D C9D H9D 119.2
C8D C9D H9D 119.2
C11D C10D C9D 120.0(5)
C11D C10D H10D 120.0
C9D C10D H10D 120.0
C10D C11D C12D 120.5(5)
C10D C11D H11D 119.8
C12D C11D H11D 119.8
C11D C12D C13D 120.1(4)
C11D C12D H12D 120.0
C13D C12D H12D 120.0
C12D C13D C8D 120.7(4)
C12D C13D N1D 119.8(3)
C8D C13D N1D 119.5(4)
C19D C14D C15D 122.7(4)
C19D C14D Cl1D 118.7(3)
C15D C14D Cl1D 118.5(3)
C14D C15D C16D 119.7(4)
C14D C15D H15D 120.1
C16D C15D H15D 120.1
C17D C16D C15D 117.5(4)
C17D C16D C20D 121.0(4)
C15D C16D C20D 121.5(4)
C16D C17D C18D 122.3(3)
C16D C17D N1D 120.2(3)
C18D C17D N1D 117.5(3)
C17D C18D C19D 119.3(4)
C17D C18D H18D 120.3
C19D C18D H18D 120.3
C14D C19D C18D 118.4(4)
C14D C19D H19D 120.8
C18D C19D H19D 120.8
C16D C20D H20J 109.5
C16D C20D H20K 109.5
H20J C20D H20K 109.5
C16D C20D H20L 109.5
H20J C20D H20L 109.5
H20K C20D H20L 109.5
C1A N1A C13A 123.5(3)
C1A N1A C17A 117.2(3)
C13A N1A C17A 119.2(3)
C1B N1B C13B 124.0(3)
C1B N1B C17Y 115.8(3)
C13B N1B C17Y 120.0(3)
C1B N1B C17B 115.8(3)
C13B N1B C17B 120.0(3)
C1C N1C C13C 124.1(3)
C1C N1C C17C 116.3(3)
C13C N1C C17C 119.5(3)
C1D N1D C13D 123.9(3)
C1D N1D C17D 117.0(3)
C13D N1D C17D 119.0(3)
C19B C14B C15B 122.4(17)
C19B C14B Cl1B 122.2(15)
C15B C14B Cl1B 115.4(15)
C14B C15B C16B 121.2(19)
C14B C15B H15B 119.4
C16B C15B H15B 119.4
C15B C16B C17B 116.4(19)
C15B C16B C20B 129(2)
C17B C16B C20B 114(2)
C18B C17B C16B 121.5(14)
C18B C17B N1B 111.6(11)
C16B C17B N1B 126.9(11)
C17B C18B C19B 120(2)
C17B C18B H18B 120.0
C19B C18B H18B 120.0
C14B C19B C18B 118(2)
C14B C19B H19B 120.8
C18B C19B H19B 120.8
C16B C20B H20D 109.5
C16B C20B H20E 109.5
H20D C20B H20E 109.5
C16B C20B H20F 109.5
H20D C20B H20F 109.5
H20E C20B H20F 109.5
C19Y C14Y C15Y 122.4(7)
C19Y C14Y Cl1Y 118.4(7)
C15Y C14Y Cl1Y 119.2(7)
C14Y C15Y C16Y 118.9(8)
C14Y C15Y H15Y 120.6
C16Y C15Y H15Y 120.6
C17Y C16Y C15Y 118.3(7)
C17Y C16Y C20Y 122.7(9)
C15Y C16Y C20Y 118.9(9)
C18Y C17Y C16Y 121.6(6)
C18Y C17Y N1B 122.1(6)
C16Y C17Y N1B 116.3(5)
C17Y C18Y C19Y 119.3(9)
C17Y C18Y H18Y 120.4
C19Y C18Y H18Y 120.4
C14Y C19Y C18Y 119.5(8)
C14Y C19Y H19Y 120.3
C18Y C19Y H19Y 120.3
C16Y C20Y H20M 109.5
C16Y C20Y H20N 109.5
H20M C20Y H20N 109.5
C16Y C20Y H20O 109.5
H20M C20Y H20O 109.5
H20N C20Y H20O 109.5

loop_
_geom_bond_atom_site_label_1
_geom_bond_atom_site_label_2
_geom_bond_distance
C1A O1A 1.233(5)
C1A N1A 1.383(5)
C1A C2A 1.482(5)
C2A C3A 1.397(5)
C2A C7A 1.401(5)
C3A C4A 1.375(6)
C3A H3A 0.9500
C4A C5A 1.399(6)
C4A H4A 0.9500
C5A C6A 1.379(6)
C5A H5A 0.9500
C6A C7A 1.410(5)
C6A H6A 0.9500
C7A C8A 1.460(5)
C8A C9A 1.397(5)
C8A C13A 1.409(5)
C9A C10A 1.377(6)
C9A H9A 0.9500
C10A C11A 1.392(7)
C10A H10A 0.9500
C11A C12A 1.384(6)
C11A H11A 0.9500
C12A C13A 1.401(6)
C12A H12A 0.9500
C13A N1A 1.423(5)
C14A C19A 1.361(6)
C14A C15A 1.375(6)
C14A Cl1A 1.756(4)
C15A C16A 1.416(6)
C15A H15A 0.9500
C16A C17A 1.383(6)
C16A C20A 1.486(6)
C17A C18A 1.382(6)
C17A N1A 1.466(5)
C18A C19A 1.403(6)
C18A H18A 0.9500
C19A H19A 0.9500
C20A H20A 0.9800
C20A H20B 0.9800
C20A H20C 0.9800
C1B O1B 1.228(5)
C1B N1B 1.386(5)
C1B C2B 1.472(5)
C2B C3B 1.400(6)
C2B C7B 1.400(6)
C3B C4B 1.380(6)
C3B H3B 0.9500
C4B C5B 1.385(7)
C4B H4B 0.9500
C5B C6B 1.380(7)
C5B H5B 0.9500
C6B C7B 1.407(6)
C6B H6B 0.9500
C7B C8B 1.462(6)
C8B C13B 1.401(5)
C8B C9B 1.411(6)
C9B C10B 1.371(7)
C9B H9B 0.9500
C10B C11B 1.389(7)
C10B H10B 0.9500
C11B C12B 1.388(6)
C11B H11B 0.9500
C12B C13B 1.391(6)
C12B H12B 0.9500
C13B N1B 1.421(5)
C1C O1C 1.231(5)
C1C N1C 1.391(5)
C1C C2C 1.468(5)
C2C C7C 1.400(6)
C2C C3C 1.403(6)
C3C C4C 1.383(6)
C3C H3C 0.9500
C4C C5C 1.389(7)
C4C H4C 0.9500
C5C C6C 1.378(7)
C5C H5C 0.9500
C6C C7C 1.417(6)
C6C H6C 0.9500
C7C C8C 1.465(6)
C8C C9C 1.400(6)
C8C C13C 1.407(6)
C9C C10C 1.368(8)
C9C H9C 0.9500
C10C C11C 1.406(8)
C10C H10C 0.9500
C11C C12C 1.379(7)
C11C H11C 0.9500
C12C C13C 1.405(6)
C12C H12C 0.9500
C13C N1C 1.409(5)
C14C C19C 1.380(6)
C14C C15C 1.381(6)
C14C Cl1C 1.749(4)
C15C C16C 1.396(5)
C15C H15C 0.9500
C16C C17C 1.396(5)
C16C C20C 1.505(5)
C17C C18C 1.385(6)
C17C N1C 1.453(5)
C18C C19C 1.398(6)
C18C H18C 0.9500
C19C H19C 0.9500
C20C H20G 0.9800
C20C H20H 0.9800
C20C H20I 0.9800
C1D O1D 1.231(5)
C1D N1D 1.382(5)
C1D C2D 1.474(5)
C2D C3D 1.396(6)
C2D C7D 1.402(6)
C3D C4D 1.388(6)
C3D H3D 0.9500
C4D C5D 1.393(8)
C4D H4D 0.9500
C5D C6D 1.361(7)
C5D H5D 0.9500
C6D C7D 1.417(6)
C6D H6D 0.9500
C7D C8D 1.451(6)
C8D C13D 1.401(5)
C8D C9D 1.409(6)
C9D C10D 1.378(7)
C9D H9D 0.9500
C10D C11D 1.371(7)
C10D H10D 0.9500
C11D C12D 1.376(6)
C11D H11D 0.9500
C12D C13D 1.399(6)
C12D H12D 0.9500
C13D N1D 1.416(5)
C14D C19D 1.370(6)
C14D C15D 1.377(6)
C14D Cl1D 1.758(4)
C15D C16D 1.402(6)
C15D H15D 0.9500
C16D C17D 1.388(5)
C16D C20D 1.500(6)
C17D C18D 1.388(5)
C17D N1D 1.450(5)
C18D C19D 1.394(5)
C18D H18D 0.9500
C19D H19D 0.9500
C20D H20J 0.9800
C20D H20K 0.9800
C20D H20L 0.9800
N1B C17Y 1.441(5)
N1B C17B 1.441(5)
C14B C19B 1.34(2)
C14B C15B 1.38(2)
C14B Cl1B 1.748(17)
C15B C16B 1.40(2)
C15B H15B 0.9500
C16B C17B 1.402(19)
C16B C20B 1.52(2)
C17B C18B 1.38(2)
C18B C19B 1.40(2)
C18B H18B 0.9500
C19B H19B 0.9500
C20B H20D 0.9800
C20B H20E 0.9800
C20B H20F 0.9800
C14Y C19Y 1.358(11)
C14Y C15Y 1.380(10)
C14Y Cl1Y 1.749(7)
C15Y C16Y 1.403(10)
C15Y H15Y 0.9500
C16Y C17Y 1.398(9)
C16Y C20Y 1.514(10)
C17Y C18Y 1.374(9)
C18Y C19Y 1.393(11)
C18Y H18Y 0.9500
C19Y H19Y 0.9500
C20Y H20M 0.9800
C20Y H20N 0.9800
C20Y H20O 0.9800
